data_1568556
loop_
_publ_author_name
'Xu, Qi'
'Lu, Chuan-Jun'
'Guo, Chang-Qiu'
'Feng, Jia'
'Liu, Ren-Rong'

_publ_section_title
;
 Palladium-catalyzed enantioselective rearrangement of dienyl
 cyclopropanes.
;
_journal_issue 12
_journal_name_full 'Chemical science'
_journal_page_first 3346
_journal_page_last 3351
_journal_paper_doi 10.1039/d2sc06548g
_journal_volume 14
_journal_year 2023
_chemical_absolute_configuration ad
_chemical_formula_moiety 'C20 H24 O4'
_chemical_formula_sum 'C20 H24 O4'
_chemical_formula_weight 328.39
_space_group_crystal_system monoclinic
_space_group_IT_number 4
_space_group_name_Hall 'P 2yb'
_space_group_name_H-M_alt 'P 1 21 1'
_atom_sites_solution_hydrogens geom
_atom_sites_solution_primary dual
_audit_creation_date 2022-04-30
_audit_creation_method
;
Olex2 1.5-beta
(compiled 2021.12.09 svn.r5202d8cf for OlexSys, GUI svn.r6439)
;
_audit_update_record
;
2022-07-04 deposited with the CCDC.	2023-03-01 downloaded from the CCDC.
;
_cell_angle_alpha 90
_cell_angle_beta 92.4788(10)
_cell_angle_gamma 90
_cell_formula_units_Z 2
_cell_length_a 7.73185(8)
_cell_length_b 5.91229(7)
_cell_length_c 19.8978(2)
_cell_measurement_reflns_used 6131
_cell_measurement_temperature 150.00(10)
_cell_measurement_theta_max 71.2770
_cell_measurement_theta_min 4.4520
_cell_volume 908.736(17)
_computing_cell_refinement 'CrysAlisPro 1.171.39.33c (Rigaku OD, 2017)'
_computing_data_collection 'CrysAlisPro 1.171.39.33c (Rigaku OD, 2017)'
_computing_data_reduction 'CrysAlisPro 1.171.39.33c (Rigaku OD, 2017)'
_computing_molecular_graphics 'Olex2 1.5-beta (Dolomanov et al., 2009)'
_computing_publication_material 'Olex2 1.5-beta (Dolomanov et al., 2009)'
_computing_structure_refinement 'SHELXL 2017/1 (Sheldrick, 2015)'
_computing_structure_solution 'SHELXT 2014/5 (Sheldrick, 2014)'
_diffrn_ambient_environment N~2~
_diffrn_ambient_temperature 150.00(10)
_diffrn_detector 'CCD plate'
_diffrn_measured_fraction_theta_full 0.997
_diffrn_measured_fraction_theta_max 0.983
_diffrn_measurement_details
;
List of Runs (angles in degrees, time in seconds):

  # Type    Start    End  Width  t~exp~   \w     \q     \k     \f   Frames
#--------------------------------------------------------------------------
  1  \w     98.00 132.00   0.50    0.50    --   42.30  77.00-180.00   68
  2  \w     80.00 105.00   0.50    0.50    --   42.30  77.00 150.00   50
  3  \w      0.00  79.00   0.50    0.50    --   42.30 -82.00 -90.00  158
  4  \w     89.00 115.00   0.50    0.50    --   42.30  77.00-150.00   52
  5  \w     82.00 124.00   0.50    0.50    --   42.30  77.00  30.00   84
  6  \w     93.00 131.00   0.50    0.50    --   42.30  77.00 -30.00   76
  7  \w     79.00 123.00   0.50    0.50    --  101.60  77.00  30.00   88
  8  \w     12.00 109.00   0.50    0.50    --  101.60 -38.00 -90.00  194
  9  \w     48.00  88.00   0.50    0.50    --  101.60 -50.00 120.00   80
 10  \w     93.00 154.00   0.50    0.50    --  101.60  50.00  90.00  122
 11  \w    113.00 152.00   0.50    0.50    --  101.60  82.00 -60.00   78
 12  \w     12.00 114.00   0.50    0.50    --  101.60 -38.00 120.00  204
 13  \w     91.00 127.00   0.50    0.50    --  101.60 -50.00 120.00   72
 14  \w     12.00  38.00   0.50    0.50    --  101.60 -50.00 120.00   52
 15  \w     89.00 148.00   0.50    0.50    --  101.60  25.00  30.00  118
 16  \w     81.00 122.00   0.50    0.50    --   42.30  77.00   0.00   82
 17  \w     88.00 131.00   0.50    0.50    --   42.30  77.00  60.00   86
 18  \w    -33.00  -1.00   0.50    0.50    --   42.30 -57.00 -30.00   64
 19  \w     24.00  84.00   0.50    0.50    --   42.30  57.00-180.00  120
 20  \w      5.00  59.00   0.50    0.50    --   42.30 -57.00 -30.00  108
 21  \w     89.00 124.00   0.50    0.50    --   42.30  57.00-180.00   70
 22  \w     87.00 115.00   0.50    0.50    --  101.60  50.00 120.00   56
 23  \w    113.00 190.00   0.50    0.50    --  101.60  38.00-180.00  154
 24  \w     50.00 107.00   0.50    0.50    --  101.60 -82.00 -90.00  114
 25  \w     13.00  47.00   0.50    0.50    --  101.60 -82.00 -90.00   68
 26  \w     96.00 127.00   0.50    0.50    --  101.60 -63.00 -90.00   62
 27  \w    140.00 182.00   0.50    0.50    --  101.60  50.00 120.00   84
 28  \w    106.00 151.00   0.50    0.50    --  101.60  38.00-150.00   90
 29  \w     30.00  56.00   0.50    1.00    --  101.60  25.00  90.00   52
 30  \w     65.00 102.00   0.50    1.00    --  101.60  38.00-150.00   74
;
_diffrn_measurement_device 'four-circle diffractometer'
_diffrn_measurement_device_type 'XtaLAB AFC12 (RINC): Kappa single'
_diffrn_measurement_method '\w scans'
_diffrn_orient_matrix_type 'CrysAlisPro convention (1999,Acta A55,543-557)'
_diffrn_orient_matrix_UB_11 -0.0685935000
_diffrn_orient_matrix_UB_12 0.1824130000
_diffrn_orient_matrix_UB_13 0.0472438000
_diffrn_orient_matrix_UB_21 -0.1814002000
_diffrn_orient_matrix_UB_22 -0.0220427000
_diffrn_orient_matrix_UB_23 -0.0345135000
_diffrn_orient_matrix_UB_31 -0.0461773000
_diffrn_orient_matrix_UB_32 -0.1848292000
_diffrn_orient_matrix_UB_33 0.0508436000
_diffrn_radiation_monochromator mirror
_diffrn_radiation_probe x-ray
_diffrn_radiation_type 'Cu K\a'
_diffrn_radiation_wavelength 1.54184
_diffrn_reflns_av_R_equivalents 0.0114
_diffrn_reflns_av_unetI/netI 0.0118
_diffrn_reflns_Laue_measured_fraction_full 0.997
_diffrn_reflns_Laue_measured_fraction_max 0.983
_diffrn_reflns_limit_h_max 9
_diffrn_reflns_limit_h_min -9
_diffrn_reflns_limit_k_max 7
_diffrn_reflns_limit_k_min -7
_diffrn_reflns_limit_l_max 24
_diffrn_reflns_limit_l_min -23
_diffrn_reflns_number 6616
_diffrn_reflns_point_group_measured_fraction_full 0.938
_diffrn_reflns_point_group_measured_fraction_max 0.911
_diffrn_reflns_theta_full 67.684
_diffrn_reflns_theta_max 71.469
_diffrn_reflns_theta_min 4.448
_diffrn_source 'Rotating-anode X-ray tube'
_diffrn_source_type 'Rigaku (Cu) X-ray Source'
_exptl_absorpt_coefficient_mu 0.667
_exptl_absorpt_correction_T_max 1.00000
_exptl_absorpt_correction_T_min 0.53717
_exptl_absorpt_correction_type multi-scan
_exptl_absorpt_process_details
;
CrysAlisPro 1.171.39.33c (Rigaku Oxford Diffraction, 2017)
Empirical absorption correction using spherical harmonics,
 implemented in SCALE3 ABSPACK scaling algorithm.
;
_exptl_crystal_colour 'clear light colourless'
_exptl_crystal_density_diffrn 1.200
_exptl_crystal_description block
_exptl_crystal_F_000 352
_exptl_crystal_size_max 0.15
_exptl_crystal_size_mid 0.13
_exptl_crystal_size_min 0.1
_refine_diff_density_max 0.157
_refine_diff_density_min -0.133
_refine_diff_density_rms 0.028
_refine_ls_abs_structure_details
;
 Flack x determined using 1293 quotients [(I+)-(I-)]/[(I+)+(I-)]
 (Parsons, Flack and Wagner, Acta Cryst. B69 (2013) 249-259).
;
_refine_ls_abs_structure_Flack 0.12(6)
_refine_ls_extinction_coef 0.0266(15)
_refine_ls_extinction_expression Fc^*^=kFc[1+0.001xFc^2^\l^3^/sin(2\q)]^-1/4^
_refine_ls_extinction_method 'SHELXL-2017/1 (Sheldrick 2017)'
_refine_ls_goodness_of_fit_ref 1.077
_refine_ls_hydrogen_treatment constr
_refine_ls_matrix_type full
_refine_ls_number_parameters 221
_refine_ls_number_reflns 3229
_refine_ls_number_restraints 1
_refine_ls_restrained_S_all 1.077
_refine_ls_R_factor_all 0.0260
_refine_ls_R_factor_gt 0.0258
_refine_ls_shift/su_max 0.000
_refine_ls_shift/su_mean 0.000
_refine_ls_structure_factor_coef Fsqd
_refine_ls_weighting_details 'w=1/[\s^2^(Fo^2^)+(0.0352P)^2^+0.1510P] where P=(Fo^2^+2Fc^2^)/3'
_refine_ls_weighting_scheme calc
_refine_ls_wR_factor_gt 0.0681
_refine_ls_wR_factor_ref 0.0682
_reflns_Friedel_coverage 0.679
_reflns_Friedel_fraction_full 0.866
_reflns_Friedel_fraction_max 0.821
_reflns_number_gt 3218
_reflns_number_total 3229
_reflns_threshold_expression 'I > 2\s(I)'
_cod_data_source_file d2sc06548g2.cif
_cod_data_source_block 1-67-1
_cod_depositor_comments 'Adding full bibliography for 1568556.cif.'
_cod_original_cell_volume 908.734(17)
_cod_database_code 1568556
_shelx_shelxl_version_number 2017/1
_shelx_space_group_comment
;
The symmetry employed for this shelxl refinement is uniquely defined
by the following loop, which should always be used as a source of
symmetry information in preference to the above space-group names.
They are only intended as comments.
;
_olex2_refinement_description
;
1. Fixed Uiso
 At 1.2 times of:
  All C(H) groups, All C(H,H) groups
 At 1.5 times of:
  All C(H,H,H) groups
2.a Ternary CH refined with riding coordinates:
 C5(H5)
2.b Secondary CH2 refined with riding coordinates:
 C2(H2A,H2B), C16(H16A,H16B), C19(H19A,H19B)
2.c Aromatic/amide H refined with riding coordinates:
 C3(H3), C4(H4), C6(H6), C7(H7), C9(H9), C10(H10), C12(H12), C13(H13)
2.d Idealised Me refined as rotating group:
 C14(H14A,H14B,H14C), C17(H17A,H17B,H17C), C20(H20A,H20B,H20C)
;
_olex2_submission_special_instructions 'No special instructions were received'
_oxdiff_exptl_absorpt_empirical_details
;
Empirical correction (ABSPACK) includes:
- Absorption correction using spherical harmonics
- Frame scaling
;
_oxdiff_exptl_absorpt_empirical_full_max 1.544
_oxdiff_exptl_absorpt_empirical_full_min 0.533

loop_
_space_group_symop_operation_xyz
'x, y, z'
'-x, y+1/2, -z'

loop_
_atom_site_label
_atom_site_type_symbol
_atom_site_fract_x
_atom_site_fract_y
_atom_site_fract_z
_atom_site_U_iso_or_equiv
_atom_site_adp_type
_atom_site_occupancy
_atom_site_site_symmetry_order
_atom_site_calc_flag
_atom_site_refinement_flags_posn
_atom_site_refinement_flags_adp
_atom_site_refinement_flags_occupancy
_atom_site_disorder_assembly
_atom_site_disorder_group
O1 O 0.26192(15) 0.5655(2) 0.04773(6) 0.0326(3) Uani 1 1 d . . . . .
O2 O 0.49534(16) 0.3742(2) 0.08765(6) 0.0337(3) Uani 1 1 d . . . . .
O3 O 0.12501(14) 0.3423(2) 0.17247(6) 0.0257(3) Uani 1 1 d . . . . .
O4 O 0.05059(14) 0.6971(2) 0.19970(7) 0.0328(3) Uani 1 1 d . . . . .
C1 C 0.33876(19) 0.6200(3) 0.16194(8) 0.0217(3) Uani 1 1 d . . . . .
C2 C 0.3698(2) 0.8769(3) 0.15469(9) 0.0265(4) Uani 1 1 d . . . . .
H2A H 0.355213 0.924543 0.108141 0.032 Uiso 1 1 calc R U . . .
H2B H 0.291963 0.963191 0.181772 0.032 Uiso 1 1 calc R U . . .
C3 C 0.5550(2) 0.9024(3) 0.18027(8) 0.0270(4) Uani 1 1 d . . . . .
H3 H 0.622153 1.029878 0.173121 0.032 Uiso 1 1 calc R U . . .
C4 C 0.6107(2) 0.7222(3) 0.21406(8) 0.0269(4) Uani 1 1 d . . . . .
H4 H 0.722231 0.708368 0.233082 0.032 Uiso 1 1 calc R U . . .
C5 C 0.47362(19) 0.5413(3) 0.21843(8) 0.0237(3) Uani 1 1 d . . . . .
H5 H 0.521879 0.393993 0.206679 0.028 Uiso 1 1 calc R U . . .
C6 C 0.4019(2) 0.5308(3) 0.28753(8) 0.0255(3) Uani 1 1 d . . . . .
H6 H 0.355439 0.662042 0.305140 0.031 Uiso 1 1 calc R U . . .
C7 C 0.4016(2) 0.3450(3) 0.32451(8) 0.0279(4) Uani 1 1 d . . . . .
H7 H 0.446043 0.215297 0.305207 0.034 Uiso 1 1 calc R U . . .
C8 C 0.3383(2) 0.3208(3) 0.39314(8) 0.0289(4) Uani 1 1 d . . . . .
C9 C 0.3745(2) 0.1238(3) 0.42923(9) 0.0368(4) Uani 1 1 d . . . . .
H9 H 0.433030 0.006539 0.408859 0.044 Uiso 1 1 calc R U . . .
C10 C 0.3253(3) 0.0987(4) 0.49494(10) 0.0423(5) Uani 1 1 d . . . . .
H10 H 0.352026 -0.034328 0.518069 0.051 Uiso 1 1 calc R U . . .
C11 C 0.2368(2) 0.2687(4) 0.52658(9) 0.0410(5) Uani 1 1 d . . . . .
C12 C 0.1962(3) 0.4628(4) 0.49020(9) 0.0407(5) Uani 1 1 d . . . . .
H12 H 0.134030 0.577438 0.510156 0.049 Uiso 1 1 calc R U . . .
C13 C 0.2466(2) 0.4895(3) 0.42457(9) 0.0358(4) Uani 1 1 d . . . . .
H13 H 0.218528 0.621954 0.401371 0.043 Uiso 1 1 calc R U . . .
C14 C 0.1886(3) 0.2462(5) 0.59920(11) 0.0593(7) Uani 1 1 d . . . . .
H14A H 0.285384 0.289382 0.628232 0.089 Uiso 1 1 calc R U . . .
H14B H 0.157858 0.092162 0.608136 0.089 Uiso 1 1 calc R U . . .
H14C H 0.091925 0.342932 0.607273 0.089 Uiso 1 1 calc R U . . .
C15 C 0.15388(19) 0.5632(3) 0.18003(7) 0.0224(3) Uani 1 1 d . . . . .
C16 C -0.0443(2) 0.2587(3) 0.19051(9) 0.0289(4) Uani 1 1 d . . . . .
H16A H -0.067334 0.115498 0.168094 0.035 Uiso 1 1 calc R U . . .
H16B H -0.132881 0.365247 0.175134 0.035 Uiso 1 1 calc R U . . .
C17 C -0.0530(2) 0.2273(4) 0.26498(10) 0.0395(5) Uani 1 1 d . . . . .
H17A H -0.164874 0.169709 0.275232 0.059 Uiso 1 1 calc R U . . .
H17B H -0.034266 0.369999 0.287153 0.059 Uiso 1 1 calc R U . . .
H17C H 0.034724 0.122098 0.280300 0.059 Uiso 1 1 calc R U . . .
C18 C 0.3776(2) 0.5013(3) 0.09584(8) 0.0234(3) Uani 1 1 d . . . . .
C19 C 0.2774(3) 0.4645(4) -0.01858(8) 0.0385(4) Uani 1 1 d . . . . .
H19A H 0.397842 0.428935 -0.025468 0.046 Uiso 1 1 calc R U . . .
H19B H 0.238854 0.571918 -0.052886 0.046 Uiso 1 1 calc R U . . .
C20 C 0.1719(3) 0.2548(4) -0.02511(10) 0.0479(5) Uani 1 1 d . . . . .
H20A H 0.178176 0.196089 -0.069917 0.072 Uiso 1 1 calc R U . . .
H20B H 0.053628 0.288766 -0.016232 0.072 Uiso 1 1 calc R U . . .
H20C H 0.215735 0.144296 0.006595 0.072 Uiso 1 1 calc R U . . .

loop_
_atom_site_aniso_label
_atom_site_aniso_U_11
_atom_site_aniso_U_22
_atom_site_aniso_U_33
_atom_site_aniso_U_23
_atom_site_aniso_U_13
_atom_site_aniso_U_12
O1 0.0320(6) 0.0421(7) 0.0237(6) -0.0012(5) -0.0002(4) 0.0022(5)
O2 0.0340(6) 0.0350(7) 0.0327(6) -0.0054(5) 0.0070(5) 0.0089(5)
O3 0.0219(5) 0.0213(6) 0.0344(6) -0.0030(5) 0.0072(4) -0.0019(4)
O4 0.0242(6) 0.0250(7) 0.0500(7) -0.0037(5) 0.0104(5) 0.0028(5)
C1 0.0201(7) 0.0198(8) 0.0254(7) -0.0003(6) 0.0033(6) 0.0005(6)
C2 0.0250(8) 0.0198(8) 0.0348(8) 0.0015(7) 0.0033(6) 0.0006(6)
C3 0.0250(8) 0.0245(9) 0.0320(8) -0.0065(6) 0.0075(6) -0.0048(6)
C4 0.0206(7) 0.0324(9) 0.0279(8) -0.0051(7) 0.0035(6) -0.0006(7)
C5 0.0217(7) 0.0242(8) 0.0254(7) -0.0010(6) 0.0023(6) 0.0036(6)
C6 0.0245(7) 0.0264(8) 0.0257(8) -0.0017(6) 0.0017(6) 0.0026(6)
C7 0.0265(8) 0.0290(8) 0.0283(8) 0.0002(7) 0.0003(6) 0.0024(7)
C8 0.0264(8) 0.0321(9) 0.0278(8) 0.0039(7) -0.0020(6) -0.0023(7)
C9 0.0395(10) 0.0344(10) 0.0360(9) 0.0061(8) -0.0022(7) 0.0001(8)
C10 0.0446(11) 0.0443(12) 0.0374(10) 0.0165(9) -0.0063(8) -0.0060(9)
C11 0.0328(9) 0.0609(13) 0.0290(9) 0.0089(9) -0.0011(7) -0.0115(9)
C12 0.0363(10) 0.0515(12) 0.0350(9) -0.0013(9) 0.0075(7) 0.0001(9)
C13 0.0353(9) 0.0398(11) 0.0326(9) 0.0071(8) 0.0049(7) 0.0046(8)
C14 0.0539(13) 0.093(2) 0.0312(10) 0.0126(12) 0.0039(9) -0.0191(14)
C15 0.0226(7) 0.0215(8) 0.0231(7) -0.0004(6) 0.0019(6) 0.0015(6)
C16 0.0222(8) 0.0270(8) 0.0379(9) -0.0033(7) 0.0043(6) -0.0054(7)
C17 0.0358(10) 0.0433(12) 0.0401(10) 0.0029(9) 0.0080(8) -0.0093(9)
C18 0.0237(7) 0.0216(8) 0.0253(7) 0.0006(6) 0.0050(6) -0.0035(6)
C19 0.0410(10) 0.0533(12) 0.0212(8) -0.0017(8) 0.0036(7) -0.0048(9)
C20 0.0517(12) 0.0552(13) 0.0368(10) -0.0084(10) 0.0019(9) -0.0112(11)

loop_
_atom_type_symbol
_atom_type_description
_atom_type_scat_dispersion_real
_atom_type_scat_dispersion_imag
_atom_type_scat_source
C C 0.0181 0.0091 'International Tables Vol C Tables 4.2.6.8 and 6.1.1.4'
H H 0.0000 0.0000 'International Tables Vol C Tables 4.2.6.8 and 6.1.1.4'
O O 0.0492 0.0322 'International Tables Vol C Tables 4.2.6.8 and 6.1.1.4'

loop_
_geom_angle_atom_site_label_1
_geom_angle_atom_site_label_2
_geom_angle_atom_site_label_3
_geom_angle
_geom_angle_site_symmetry_1
_geom_angle_site_symmetry_3
_geom_angle_publ_flag
C18 O1 C19 116.94(14) . . ?
C15 O3 C16 116.88(12) . . ?
C2 C1 C5 104.89(13) . . ?
C15 C1 C2 112.88(13) . . ?
C15 C1 C5 111.46(12) . . ?
C15 C1 C18 108.78(12) . . ?
C18 C1 C2 109.45(13) . . ?
C18 C1 C5 109.29(12) . . ?
C1 C2 H2A 111.3 . . ?
C1 C2 H2B 111.3 . . ?
H2A C2 H2B 109.2 . . ?
C3 C2 C1 102.46(13) . . ?
C3 C2 H2A 111.3 . . ?
C3 C2 H2B 111.3 . . ?
C2 C3 H3 124.0 . . ?
C4 C3 C2 112.07(15) . . ?
C4 C3 H3 124.0 . . ?
C3 C4 H4 123.7 . . ?
C3 C4 C5 112.66(14) . . ?
C5 C4 H4 123.7 . . ?
C1 C5 H5 109.9 . . ?
C4 C5 C1 101.25(13) . . ?
C4 C5 H5 109.9 . . ?
C6 C5 C1 113.99(12) . . ?
C6 C5 C4 111.63(13) . . ?
C6 C5 H5 109.9 . . ?
C5 C6 H6 118.2 . . ?
C7 C6 C5 123.51(15) . . ?
C7 C6 H6 118.2 . . ?
C6 C7 H7 116.4 . . ?
C6 C7 C8 127.12(17) . . ?
C8 C7 H7 116.4 . . ?
C9 C8 C7 119.40(17) . . ?
C13 C8 C7 122.90(16) . . ?
C13 C8 C9 117.69(16) . . ?
C8 C9 H9 119.4 . . ?
C10 C9 C8 121.29(19) . . ?
C10 C9 H9 119.4 . . ?
C9 C10 H10 119.5 . . ?
C11 C10 C9 120.90(19) . . ?
C11 C10 H10 119.5 . . ?
C10 C11 C12 118.00(17) . . ?
C10 C11 C14 121.2(2) . . ?
C12 C11 C14 120.8(2) . . ?
C11 C12 H12 119.4 . . ?
C11 C12 C13 121.29(19) . . ?
C13 C12 H12 119.4 . . ?
C8 C13 H13 119.6 . . ?
C12 C13 C8 120.79(18) . . ?
C12 C13 H13 119.6 . . ?
C11 C14 H14A 109.5 . . ?
C11 C14 H14B 109.5 . . ?
C11 C14 H14C 109.5 . . ?
H14A C14 H14B 109.5 . . ?
H14A C14 H14C 109.5 . . ?
H14B C14 H14C 109.5 . . ?
O3 C15 C1 110.06(13) . . ?
O4 C15 O3 124.89(14) . . ?
O4 C15 C1 125.03(15) . . ?
O3 C16 H16A 109.4 . . ?
O3 C16 H16B 109.4 . . ?
O3 C16 C17 111.37(13) . . ?
H16A C16 H16B 108.0 . . ?
C17 C16 H16A 109.4 . . ?
C17 C16 H16B 109.4 . . ?
C16 C17 H17A 109.5 . . ?
C16 C17 H17B 109.5 . . ?
C16 C17 H17C 109.5 . . ?
H17A C17 H17B 109.5 . . ?
H17A C17 H17C 109.5 . . ?
H17B C17 H17C 109.5 . . ?
O1 C18 C1 109.57(13) . . ?
O2 C18 O1 124.76(14) . . ?
O2 C18 C1 125.64(14) . . ?
O1 C19 H19A 109.5 . . ?
O1 C19 H19B 109.5 . . ?
O1 C19 C20 110.77(15) . . ?
H19A C19 H19B 108.1 . . ?
C20 C19 H19A 109.5 . . ?
C20 C19 H19B 109.5 . . ?
C19 C20 H20A 109.5 . . ?
C19 C20 H20B 109.5 . . ?
C19 C20 H20C 109.5 . . ?
H20A C20 H20B 109.5 . . ?
H20A C20 H20C 109.5 . . ?
H20B C20 H20C 109.5 . . ?

loop_
_geom_bond_atom_site_label_1
_geom_bond_atom_site_label_2
_geom_bond_distance
_geom_bond_site_symmetry_2
_geom_bond_publ_flag
O1 C18 1.337(2) . ?
O1 C19 1.458(2) . ?
O2 C18 1.197(2) . ?
O3 C15 1.332(2) . ?
O3 C16 1.4586(19) . ?
O4 C15 1.2021(19) . ?
C1 C2 1.545(2) . ?
C1 C5 1.570(2) . ?
C1 C15 1.526(2) . ?
C1 C18 1.532(2) . ?
C2 H2A 0.9700 . ?
C2 H2B 0.9700 . ?
C2 C3 1.506(2) . ?
C3 H3 0.9300 . ?
C3 C4 1.322(3) . ?
C4 H4 0.9300 . ?
C4 C5 1.511(2) . ?
C5 H5 0.9800 . ?
C5 C6 1.506(2) . ?
C6 H6 0.9300 . ?
C6 C7 1.323(3) . ?
C7 H7 0.9300 . ?
C7 C8 1.477(2) . ?
C8 C9 1.391(3) . ?
C8 C13 1.388(3) . ?
C9 H9 0.9300 . ?
C9 C10 1.386(3) . ?
C10 H10 0.9300 . ?
C10 C11 1.383(3) . ?
C11 C12 1.386(3) . ?
C11 C14 1.514(3) . ?
C12 H12 0.9300 . ?
C12 C13 1.388(2) . ?
C13 H13 0.9300 . ?
C14 H14A 0.9600 . ?
C14 H14B 0.9600 . ?
C14 H14C 0.9600 . ?
C16 H16A 0.9700 . ?
C16 H16B 0.9700 . ?
C16 C17 1.498(2) . ?
C17 H17A 0.9600 . ?
C17 H17B 0.9600 . ?
C17 H17C 0.9600 . ?
C19 H19A 0.9700 . ?
C19 H19B 0.9700 . ?
C19 C20 1.486(3) . ?
C20 H20A 0.9600 . ?
C20 H20B 0.9600 . ?
C20 H20C 0.9600 . ?

loop_
_geom_torsion_atom_site_label_1
_geom_torsion_atom_site_label_2
_geom_torsion_atom_site_label_3
_geom_torsion_atom_site_label_4
_geom_torsion
_geom_torsion_site_symmetry_1
_geom_torsion_site_symmetry_2
_geom_torsion_site_symmetry_3
_geom_torsion_site_symmetry_4
_geom_torsion_publ_flag
C1 C2 C3 C4 -15.51(18) . . . . ?
C1 C5 C6 C7 121.89(17) . . . . ?
C2 C1 C5 C4 -24.40(14) . . . . ?
C2 C1 C5 C6 95.60(15) . . . . ?
C2 C1 C15 O3 167.65(13) . . . . ?
C2 C1 C15 O4 -13.9(2) . . . . ?
C2 C1 C18 O1 -66.36(16) . . . . ?
C2 C1 C18 O2 112.08(18) . . . . ?
C2 C3 C4 C5 -0.56(19) . . . . ?
C3 C4 C5 C1 16.04(17) . . . . ?
C3 C4 C5 C6 -105.62(16) . . . . ?
C4 C5 C6 C7 -124.14(17) . . . . ?
C5 C1 C2 C3 24.33(15) . . . . ?
C5 C1 C15 O3 -74.60(16) . . . . ?
C5 C1 C15 O4 103.80(18) . . . . ?
C5 C1 C18 O1 179.28(13) . . . . ?
C5 C1 C18 O2 -2.3(2) . . . . ?
C5 C6 C7 C8 178.34(15) . . . . ?
C6 C7 C8 C9 -168.95(17) . . . . ?
C6 C7 C8 C13 9.4(3) . . . . ?
C7 C8 C9 C10 176.71(17) . . . . ?
C7 C8 C13 C12 -177.20(17) . . . . ?
C8 C9 C10 C11 0.6(3) . . . . ?
C9 C8 C13 C12 1.2(3) . . . . ?
C9 C10 C11 C12 1.2(3) . . . . ?
C9 C10 C11 C14 -177.63(19) . . . . ?
C10 C11 C12 C13 -1.7(3) . . . . ?
C11 C12 C13 C8 0.5(3) . . . . ?
C13 C8 C9 C10 -1.8(3) . . . . ?
C14 C11 C12 C13 177.09(19) . . . . ?
C15 O3 C16 C17 -80.28(19) . . . . ?
C15 C1 C2 C3 145.87(13) . . . . ?
C15 C1 C5 C4 -146.86(13) . . . . ?
C15 C1 C5 C6 -26.86(18) . . . . ?
C15 C1 C18 O1 57.38(16) . . . . ?
C15 C1 C18 O2 -124.18(17) . . . . ?
C16 O3 C15 O4 -0.9(2) . . . . ?
C16 O3 C15 C1 177.52(12) . . . . ?
C18 O1 C19 C20 90.87(19) . . . . ?
C18 C1 C2 C3 -92.83(15) . . . . ?
C18 C1 C5 C4 92.87(14) . . . . ?
C18 C1 C5 C6 -147.13(13) . . . . ?
C18 C1 C15 O3 45.97(17) . . . . ?
C18 C1 C15 O4 -135.63(16) . . . . ?
C19 O1 C18 O2 2.8(2) . . . . ?
C19 O1 C18 C1 -178.70(14) . . . . ?
